data_7150404
loop_
_publ_author_name
'Clayden, Jonathan'
'Westlund, Neil'
'Frampton, Christopher S.'
'Helliwell, Madeleine'

_publ_section_title
;
 Diastereoselective synthesis of atropisomers containing two non-biaryl
 stereogenic axes: stereochemical relay through stereogenic centres in
 dihydrostilbene-2,2'-dicarboxamides.
;
_journal_issue 3
_journal_name_full 'Organic &amp; biomolecular chemistry'
_journal_page_first 455
_journal_page_last 461
_journal_paper_doi 10.1039/b514561a
_journal_volume 4
_journal_year 2006
_chemical_formula_sum 'C38 H51 N3 O2'
_chemical_formula_weight 581.82
_chemical_name_common RWX0315/Wilson/NW-G020/5107/25-9-98.
_chemical_name_systematic
;
?
;
_space_group_IT_number 33
_symmetry_cell_setting orthorhombic
_symmetry_space_group_name_Hall 'P 2c -2n'
_symmetry_space_group_name_H-M 'P n a 21'
_atom_sites_solution_hydrogens geom
_atom_sites_solution_primary direct
_atom_sites_solution_secondary difmap
_audit_creation_method SHELXL-97
_cell_angle_alpha 90.00
_cell_angle_beta 90.00
_cell_angle_gamma 90.00
_cell_formula_units_Z 4
_cell_length_a 15.179(3)
_cell_length_b 7.728(2)
_cell_length_c 28.337(6)
_cell_measurement_reflns_used 8192
_cell_measurement_temperature 123(1)
_cell_measurement_theta_max 26.37
_cell_measurement_theta_min 1.44
_cell_volume 3324.0(13)
_computing_cell_refinement 'SMART V5 & SAINT V5 (Bruker AXS, 1997)'
_computing_data_collection 'SMART V5 (Bruker AXS, 1997)'
_computing_data_reduction 'SAINT V5 (Bruker AXS, 1997)'
_computing_molecular_graphics 'SHELXTL V5.10 (Sheldrick, 1997)'
_computing_publication_material 'SHELXTL V5.10 (Sheldrick, 1997)'
_computing_structure_refinement 'SHELXTL V5.10 (Sheldrick, 1997)'
_computing_structure_solution 'SHELXTL V5.10 (Sheldrick, 1997)'
_diffrn_ambient_temperature 123(1)
_diffrn_detector_area_resol_mean 8.192
_diffrn_measured_fraction_theta_full 0.999
_diffrn_measured_fraction_theta_max 0.999
_diffrn_measurement_device_type 'Bruker AXS 1K SMART CCD area detector'
_diffrn_measurement_method 'narrow frame omega scans'
_diffrn_radiation_monochromator graphite
_diffrn_radiation_source 'fine-focus sealed tube'
_diffrn_radiation_type MoK\a
_diffrn_radiation_wavelength 0.71073
_diffrn_reflns_av_R_equivalents 0.0423
_diffrn_reflns_av_sigmaI/netI 0.0335
_diffrn_reflns_limit_h_max 18
_diffrn_reflns_limit_h_min -18
_diffrn_reflns_limit_k_max 9
_diffrn_reflns_limit_k_min -9
_diffrn_reflns_limit_l_max 35
_diffrn_reflns_limit_l_min -35
_diffrn_reflns_number 32058
_diffrn_reflns_theta_full 26.37
_diffrn_reflns_theta_max 26.37
_diffrn_reflns_theta_min 1.44
_diffrn_standards_decay_% 0
_diffrn_standards_number 'see text'
_exptl_absorpt_coefficient_mu 0.071
_exptl_absorpt_correction_type none
_exptl_crystal_colour 'Off white'
_exptl_crystal_density_diffrn 1.163
_exptl_crystal_density_meas ?
_exptl_crystal_density_method 'not measured'
_exptl_crystal_description Plate
_exptl_crystal_F_000 1264
_exptl_crystal_size_max 0.50
_exptl_crystal_size_mid 0.35
_exptl_crystal_size_min 0.10
_refine_diff_density_max 0.241
_refine_diff_density_min -0.330
_refine_diff_density_rms 0.047
_refine_ls_abs_structure_details
;
Flack H D (1983), Acta Cryst. A39, 876-881, Absolute structure not
determined
;
_refine_ls_abs_structure_Flack -1.0(13)
_refine_ls_extinction_method none
_refine_ls_goodness_of_fit_ref 1.033
_refine_ls_hydrogen_treatment mixed
_refine_ls_matrix_type full
_refine_ls_number_parameters 407
_refine_ls_number_reflns 6795
_refine_ls_number_restraints 1
_refine_ls_restrained_S_all 1.032
_refine_ls_R_factor_all 0.0524
_refine_ls_R_factor_gt 0.0442
_refine_ls_shift/su_max 0.005
_refine_ls_shift/su_mean 0.000
_refine_ls_structure_factor_coef Fsqd
_refine_ls_weighting_details 'calc w=1/[\s^2^(Fo^2^)+(0.0866P)^2^+0.0000P] where P=(Fo^2^+2Fc^2^)/3'
_refine_ls_weighting_scheme calc
_refine_ls_wR_factor_gt 0.1178
_refine_ls_wR_factor_ref 0.1249
_reflns_number_gt 5943
_reflns_number_total 6795
_reflns_threshold_expression >2sigma(I)
_cod_data_source_file b514561a.txt
_cod_data_source_block 0330n
_cod_depositor_comments
;
The following automatic conversions were performed:
'_symmetry_cell_setting' value 'Orthorhombic' changed to 'orthorhombic'
according to '/home/saulius/struct/CIF-dictionaries/cif_core.dic'
dictionary named 'cif_core.dic' version 2.4.1 from 2010-06-29.

Automatic conversion script
Id: cif_fix_enum 1527 2010-12-29 10:47:43Z saulius 

The following automatic conversions were performed:

'_exptl_crystal_density_meas' value 'not_measured' was changed to '?'
- the value is perceived as not measured.

Automatic conversion script
Id: cif_fix_values 3008 2015-01-20 13:52:24Z robertas 
;
_cod_original_cell_volume 3324.3(12)
_cod_original_sg_symbol_H-M Pna2(1)
_cod_database_code 7150404

loop_
_symmetry_equiv_pos_as_xyz
'x, y, z'
'-x, -y, z+1/2'
'x+1/2, -y+1/2, z'
'-x+1/2, y+1/2, z+1/2'

loop_
_atom_site_label
_atom_site_type_symbol
_atom_site_fract_x
_atom_site_fract_y
_atom_site_fract_z
_atom_site_U_iso_or_equiv
_atom_site_adp_type
_atom_site_occupancy
_atom_site_symmetry_multiplicity
_atom_site_calc_flag
_atom_site_refinement_flags
_atom_site_disorder_assembly
_atom_site_disorder_group
O1 O 0.98649(9) 0.44688(17) 0.24411(6) 0.0309(4) Uani 1 1 d . . .
O2 O 0.78558(9) 0.55096(18) 0.48319(6) 0.0328(4) Uani 1 1 d . . .
N1 N 0.94280(10) 0.7257(2) 0.23519(5) 0.0210(3) Uani 1 1 d . . .
N2 N 0.97126(16) 0.3135(3) 0.35254(8) 0.0416(5) Uani 0.5 1 d . A .
H2B H 0.9880 0.3450 0.3241 0.050 Uiso 0.5 1 calc R . .
N3 N 0.83190(10) 0.2748(2) 0.49371(6) 0.0215(3) Uani 1 1 d . . .
C1 C 0.73548(14) 0.3847(3) 0.31823(7) 0.0305(5) Uani 1 1 d . . .
H1A H 0.7198 0.3689 0.3504 0.037 Uiso 1 1 calc R . .
C2 C 0.68243(14) 0.3177(3) 0.28417(7) 0.0285(5) Uani 1 1 d . . .
H2A H 0.6320 0.2521 0.2929 0.034 Uiso 1 1 calc R . .
C3 C 0.70160(13) 0.3446(2) 0.23572(7) 0.0237(4) Uani 1 1 d . . .
C4 C 0.64425(14) 0.2908(3) 0.19928(8) 0.0292(5) Uani 1 1 d . . .
H4A H 0.5919 0.2298 0.2070 0.035 Uiso 1 1 calc R . .
C5 C 0.66292(15) 0.3252(3) 0.15324(8) 0.0338(5) Uani 1 1 d . . .
H5A H 0.6228 0.2914 0.1292 0.041 Uiso 1 1 calc R . .
C6 C 0.74164(15) 0.4109(3) 0.14127(7) 0.0301(5) Uani 1 1 d . . .
H6A H 0.7542 0.4344 0.1091 0.036 Uiso 1 1 calc R . .
C7 C 0.80005(14) 0.4604(2) 0.17504(7) 0.0245(4) Uani 1 1 d . . .
H7A H 0.8538 0.5142 0.1661 0.029 Uiso 1 1 calc R . .
C8 C 0.78156(13) 0.4327(2) 0.22361(7) 0.0202(4) Uani 1 1 d . . .
C9 C 0.83775(13) 0.4955(2) 0.26017(7) 0.0210(4) Uani 1 1 d . . .
C10 C 0.92824(12) 0.5580(2) 0.24614(7) 0.0208(4) Uani 1 1 d . . .
C11 C 1.03343(14) 0.7824(3) 0.22287(8) 0.0290(5) Uani 1 1 d . . .
H11A H 1.0307 0.9107 0.2184 0.035 Uiso 1 1 calc R . .
C12 C 1.06497(18) 0.7062(3) 0.17585(10) 0.0449(6) Uani 1 1 d . . .
H12A H 1.0199 0.7249 0.1516 0.067 Uiso 1 1 calc R . .
H12B H 1.0754 0.5818 0.1796 0.067 Uiso 1 1 calc R . .
H12C H 1.1198 0.7631 0.1663 0.067 Uiso 1 1 calc R . .
C13 C 1.09792(16) 0.7502(3) 0.26273(10) 0.0423(6) Uani 1 1 d . . .
H13A H 1.0738 0.7969 0.2922 0.063 Uiso 1 1 calc R . .
H13B H 1.1540 0.8075 0.2556 0.063 Uiso 1 1 calc R . .
H13C H 1.1077 0.6255 0.2662 0.063 Uiso 1 1 calc R . .
C14 C 0.87247(14) 0.8579(3) 0.23495(8) 0.0274(5) Uani 1 1 d . . .
H14A H 0.8171 0.8003 0.2458 0.033 Uiso 1 1 calc R . .
C15 C 0.85494(18) 0.9298(3) 0.18622(10) 0.0431(6) Uani 1 1 d . . .
H15A H 0.8376 0.8355 0.1650 0.065 Uiso 1 1 calc R . .
H15B H 0.9085 0.9852 0.1742 0.065 Uiso 1 1 calc R . .
H15C H 0.8074 1.0153 0.1879 0.065 Uiso 1 1 calc R . .
C16 C 0.8925(2) 1.0043(3) 0.26968(10) 0.0509(7) Uani 1 1 d . . .
H16A H 0.9124 0.9551 0.2997 0.076 Uiso 1 1 calc R . .
H16B H 0.8392 1.0731 0.2749 0.076 Uiso 1 1 calc R . .
H16C H 0.9389 1.0785 0.2567 0.076 Uiso 1 1 calc R . .
C17 C 0.81383(13) 0.4777(3) 0.30722(7) 0.0255(4) Uani 1 1 d . . .
C18 C 0.86583(15) 0.5603(3) 0.34693(8) 0.0304(5) Uani 1 1 d . A .
H18A H 0.9135 0.6332 0.3328 0.036 Uiso 1 1 calc R . .
C19A C 0.80434(15) 0.6777(3) 0.37511(7) 0.0291(5) Uani 0.5 1 d . . .
H19A H 0.7773 0.7614 0.3546 0.044 Uiso 0.5 1 d . . .
H19B H 0.7587 0.6091 0.3897 0.044 Uiso 0.5 1 d . . .
H19C H 0.8368 0.7371 0.3993 0.044 Uiso 0.5 1 d . . .
C19B C 0.7711(4) 0.8446(7) 0.35665(19) 0.0399(11) Uani 0.50 1 d P A 1
H19D H 0.7335 0.8996 0.3804 0.060 Uiso 0.50 1 calc PR A 1
H19E H 0.7368 0.8240 0.3279 0.060 Uiso 0.50 1 calc PR A 1
H19F H 0.8209 0.9208 0.3494 0.060 Uiso 0.50 1 calc PR A 1
C20 C 0.90878(15) 0.4261(3) 0.38007(8) 0.0294(5) Uani 1 1 d . . .
H20A H 0.8616 0.3517 0.3940 0.035 Uiso 1 1 calc R A .
C21B C 1.0035(3) 0.1563(5) 0.37225(13) 0.0222(8) Uani 0.50 1 d P . .
H21B H 1.0408 0.0973 0.3491 0.033 Uiso 0.50 1 calc PR A .
H21C H 0.9538 0.0816 0.3807 0.033 Uiso 0.50 1 calc PR . .
H21D H 1.0382 0.1820 0.4006 0.033 Uiso 0.50 1 calc PR . .
C22 C 0.96011(13) 0.5124(3) 0.42014(7) 0.0260(4) Uani 1 1 d . A .
C23 C 1.03882(14) 0.6036(3) 0.40824(8) 0.0326(5) Uani 1 1 d . . .
H23A H 1.0563 0.6105 0.3761 0.039 Uiso 1 1 calc R A .
C24 C 1.08973(14) 0.6815(3) 0.44196(8) 0.0312(5) Uani 1 1 d . A .
H24A H 1.1410 0.7438 0.4329 0.037 Uiso 1 1 calc R . .
C25 C 1.06663(12) 0.6700(2) 0.49020(7) 0.0229(4) Uani 1 1 d . . .
C26 C 1.11960(14) 0.7463(3) 0.52565(8) 0.0291(5) Uani 1 1 d . A .
H26A H 1.1718 0.8064 0.5171 0.035 Uiso 1 1 calc R . .
C27 C 1.09608(15) 0.7341(3) 0.57213(8) 0.0306(5) Uani 1 1 d . . .
H27A H 1.1315 0.7874 0.5957 0.037 Uiso 1 1 calc R A .
C28 C 1.01992(15) 0.6432(3) 0.58521(7) 0.0293(5) Uani 1 1 d . A .
H28A H 1.0051 0.6323 0.6177 0.035 Uiso 1 1 calc R . .
C29 C 0.96672(13) 0.5701(2) 0.55176(7) 0.0247(4) Uani 1 1 d . . .
H29A H 0.9147 0.5112 0.5612 0.030 Uiso 1 1 calc R A .
C30 C 0.98838(13) 0.5809(2) 0.50294(7) 0.0211(4) Uani 1 1 d . A .
C31 C 0.93531(12) 0.5043(2) 0.46682(7) 0.0203(4) Uani 1 1 d . . .
C32 C 0.84478(12) 0.4409(2) 0.48148(7) 0.0208(4) Uani 1 1 d . A .
C33 C 0.90325(14) 0.1446(2) 0.49240(7) 0.0255(4) Uani 1 1 d . . .
H33A H 0.9556 0.2002 0.4772 0.031 Uiso 1 1 calc R . .
C34 C 0.8778(2) -0.0110(4) 0.46236(12) 0.0561(8) Uani 1 1 d . . .
H34A H 0.8511 0.0289 0.4328 0.084 Uiso 1 1 calc R . .
H34B H 0.8354 -0.0827 0.4797 0.084 Uiso 1 1 calc R . .
H34C H 0.9305 -0.0795 0.4553 0.084 Uiso 1 1 calc R . .
C35 C 0.93066(16) 0.0884(3) 0.54163(9) 0.0378(5) Uani 1 1 d . . .
H35A H 0.9511 0.1893 0.5595 0.057 Uiso 1 1 calc R . .
H35B H 0.9784 0.0034 0.5393 0.057 Uiso 1 1 calc R . .
H35C H 0.8802 0.0362 0.5578 0.057 Uiso 1 1 calc R . .
C36 C 0.74353(15) 0.2188(3) 0.51073(9) 0.0342(5) Uani 1 1 d . . .
H36A H 0.7475 0.0912 0.5163 0.041 Uiso 1 1 calc R . .
C37 C 0.67289(17) 0.2451(3) 0.47290(12) 0.0508(7) Uani 1 1 d . . .
H37A H 0.6913 0.1881 0.4436 0.076 Uiso 1 1 calc R . .
H37B H 0.6649 0.3691 0.4671 0.076 Uiso 1 1 calc R . .
H37C H 0.6172 0.1949 0.4837 0.076 Uiso 1 1 calc R . .
C38 C 0.71856(17) 0.2988(4) 0.55718(10) 0.0501(7) Uani 1 1 d . . .
H38A H 0.7649 0.2760 0.5804 0.075 Uiso 1 1 calc R . .
H38B H 0.6630 0.2485 0.5682 0.075 Uiso 1 1 calc R . .
H38C H 0.7115 0.4240 0.5532 0.075 Uiso 1 1 calc R . .

loop_
_atom_site_aniso_label
_atom_site_aniso_U_11
_atom_site_aniso_U_22
_atom_site_aniso_U_33
_atom_site_aniso_U_23
_atom_site_aniso_U_13
_atom_site_aniso_U_12
O1 0.0229(7) 0.0195(7) 0.0504(10) 0.0039(6) 0.0086(7) 0.0007(5)
O2 0.0233(8) 0.0239(7) 0.0513(9) 0.0112(7) 0.0097(7) 0.0053(6)
N1 0.0234(8) 0.0169(8) 0.0225(8) 0.0000(6) 0.0026(7) -0.0033(6)
N2 0.0524(14) 0.0339(11) 0.0384(11) -0.0053(9) -0.0072(10) 0.0140(10)
N3 0.0212(8) 0.0176(7) 0.0257(9) 0.0023(7) 0.0025(7) 0.0027(6)
C1 0.0250(11) 0.0443(12) 0.0223(10) 0.0106(9) 0.0026(9) -0.0026(9)
C2 0.0208(10) 0.0317(11) 0.0332(12) 0.0072(9) 0.0049(9) -0.0053(8)
C3 0.0221(10) 0.0178(9) 0.0314(10) 0.0006(8) 0.0051(9) -0.0002(7)
C4 0.0254(11) 0.0254(10) 0.0368(12) -0.0019(9) 0.0007(9) -0.0047(8)
C5 0.0348(12) 0.0333(11) 0.0333(12) -0.0063(9) -0.0040(10) -0.0034(9)
C6 0.0357(12) 0.0327(11) 0.0218(9) -0.0022(9) 0.0041(9) -0.0017(9)
C7 0.0267(10) 0.0202(9) 0.0266(10) -0.0013(8) 0.0072(8) 0.0004(8)
C8 0.0194(10) 0.0175(9) 0.0236(10) 0.0000(7) 0.0051(8) 0.0019(7)
C9 0.0194(10) 0.0167(9) 0.0270(10) 0.0028(8) 0.0025(8) 0.0010(7)
C10 0.0211(10) 0.0194(9) 0.0218(10) -0.0003(7) 0.0017(8) -0.0005(7)
C11 0.0261(11) 0.0220(10) 0.0389(12) 0.0033(9) 0.0067(9) -0.0077(8)
C12 0.0453(15) 0.0424(14) 0.0469(14) 0.0026(12) 0.0244(12) -0.0066(11)
C13 0.0306(12) 0.0342(13) 0.0620(16) 0.0054(12) -0.0059(11) -0.0108(10)
C14 0.0286(11) 0.0188(9) 0.0348(12) -0.0002(8) -0.0015(9) 0.0022(8)
C15 0.0544(16) 0.0307(12) 0.0443(14) 0.0052(10) -0.0135(12) 0.0043(11)
C16 0.0619(18) 0.0339(13) 0.0569(17) -0.0222(12) -0.0183(14) 0.0216(13)
C17 0.0223(10) 0.0293(10) 0.0250(11) 0.0049(8) 0.0021(8) 0.0006(8)
C18 0.0290(11) 0.0349(12) 0.0274(11) 0.0060(9) -0.0043(9) -0.0050(9)
C19A 0.0374(12) 0.0218(10) 0.0281(10) -0.0048(8) -0.0117(9) 0.0107(9)
C19B 0.041(3) 0.036(2) 0.043(3) -0.003(2) 0.000(2) 0.009(2)
C20 0.0266(11) 0.0338(12) 0.0276(11) 0.0057(9) -0.0030(9) -0.0055(9)
C21B 0.0225(19) 0.028(2) 0.0155(17) -0.0012(15) 0.0016(15) 0.0051(16)
C22 0.0211(10) 0.0311(11) 0.0259(11) 0.0070(8) -0.0011(8) -0.0022(9)
C23 0.0266(11) 0.0486(13) 0.0227(10) 0.0087(9) 0.0029(9) -0.0092(10)
C24 0.0238(11) 0.0394(12) 0.0305(11) 0.0102(10) 0.0034(9) -0.0090(9)
C25 0.0204(10) 0.0196(9) 0.0286(10) 0.0030(8) 0.0005(8) 0.0013(7)
C26 0.0285(11) 0.0218(10) 0.0370(12) 0.0020(9) -0.0019(9) -0.0034(8)
C27 0.0335(11) 0.0262(10) 0.0321(11) -0.0045(9) -0.0060(9) 0.0036(9)
C28 0.0358(12) 0.0293(11) 0.0228(10) 0.0000(8) 0.0013(9) 0.0087(9)
C29 0.0249(10) 0.0201(9) 0.0290(10) 0.0037(8) 0.0058(9) 0.0038(8)
C30 0.0217(10) 0.0135(8) 0.0281(10) 0.0026(7) 0.0030(8) 0.0044(7)
C31 0.0178(9) 0.0187(9) 0.0245(10) 0.0048(7) 0.0031(8) 0.0026(7)
C32 0.0190(9) 0.0190(9) 0.0243(9) 0.0019(7) 0.0023(8) 0.0004(7)
C33 0.0268(10) 0.0201(9) 0.0295(10) -0.0014(8) -0.0005(9) 0.0068(8)
C34 0.0639(19) 0.0361(14) 0.0682(19) -0.0240(13) -0.0165(16) 0.0148(13)
C35 0.0405(13) 0.0345(12) 0.0382(13) 0.0074(10) -0.0022(11) 0.0134(10)
C36 0.0275(11) 0.0235(10) 0.0517(14) 0.0117(10) 0.0050(10) -0.0027(9)
C37 0.0309(13) 0.0389(13) 0.083(2) 0.0118(13) -0.0117(13) -0.0109(11)
C38 0.0409(14) 0.0489(15) 0.0604(17) 0.0277(13) 0.0275(13) 0.0144(12)

loop_
_atom_type_symbol
_atom_type_description
_atom_type_scat_dispersion_real
_atom_type_scat_dispersion_imag
_atom_type_scat_source
C C 0.0033 0.0016 'International Tables Vol C Tables 4.2.6.8 and 6.1.1.4'
H H 0.0000 0.0000 'International Tables Vol C Tables 4.2.6.8 and 6.1.1.4'
N N 0.0061 0.0033 'International Tables Vol C Tables 4.2.6.8 and 6.1.1.4'
O O 0.0106 0.0060 'International Tables Vol C Tables 4.2.6.8 and 6.1.1.4'

loop_
_geom_angle_atom_site_label_1
_geom_angle_atom_site_label_2
_geom_angle_atom_site_label_3
_geom_angle
_geom_angle_site_symmetry_1
_geom_angle_site_symmetry_3
_geom_angle_publ_flag
C10 N1 C14 123.11(16) . . ?
C10 N1 C11 119.24(16) . . ?
C14 N1 C11 117.65(16) . . ?
C21B N2 C20 120.4(2) . . ?
C32 N3 C33 122.47(16) . . ?
C32 N3 C36 119.47(16) . . ?
C33 N3 C36 118.03(16) . . ?
C2 C1 C17 122.11(19) . . ?
C1 C2 C3 120.63(19) . . ?
C4 C3 C2 122.52(18) . . ?
C4 C3 C8 119.10(18) . . ?
C2 C3 C8 118.38(19) . . ?
C5 C4 C3 121.0(2) . . ?
C4 C5 C6 120.0(2) . . ?
C7 C6 C5 121.1(2) . . ?
C6 C7 C8 120.70(19) . . ?
C7 C8 C9 122.28(17) . . ?
C7 C8 C3 118.10(18) . . ?
C9 C8 C3 119.58(17) . . ?
C17 C9 C8 120.49(17) . . ?
C17 C9 C10 121.49(18) . . ?
C8 C9 C10 117.48(17) . . ?
O1 C10 N1 122.68(17) . . ?
O1 C10 C9 116.18(16) . . ?
N1 C10 C9 121.11(16) . . ?
N1 C11 C13 112.01(17) . . ?
N1 C11 C12 112.33(18) . . ?
C13 C11 C12 112.5(2) . . ?
N1 C14 C15 112.67(18) . . ?
N1 C14 C16 111.38(19) . . ?
C15 C14 C16 110.53(19) . . ?
C9 C17 C1 118.57(19) . . ?
C9 C17 C18 122.36(18) . . ?
C1 C17 C18 119.01(18) . . ?
C17 C18 C19A 108.67(18) . . ?
C17 C18 C20 112.88(18) . . ?
C19A C18 C20 109.83(16) . . ?
C19B C19A C18 122.8(3) . . ?
N2 C20 C22 108.41(18) . . ?
N2 C20 C18 109.83(17) . . ?
C22 C20 C18 111.94(17) . . ?
C31 C22 C23 118.55(19) . . ?
C31 C22 C20 123.64(18) . . ?
C23 C22 C20 117.79(18) . . ?
C24 C23 C22 121.67(19) . . ?
C23 C24 C25 120.47(19) . . ?
C24 C25 C26 121.25(19) . . ?
C24 C25 C30 118.95(18) . . ?
C26 C25 C30 119.80(18) . . ?
C27 C26 C25 120.4(2) . . ?
C26 C27 C28 120.3(2) . . ?
C29 C28 C27 120.71(19) . . ?
C28 C29 C30 120.83(19) . . ?
C25 C30 C29 117.95(18) . . ?
C25 C30 C31 119.34(17) . . ?
C29 C30 C31 122.70(17) . . ?
C22 C31 C30 120.97(17) . . ?
C22 C31 C32 121.70(18) . . ?
C30 C31 C32 116.61(17) . . ?
O2 C32 N3 122.70(17) . . ?
O2 C32 C31 116.52(16) . . ?
N3 C32 C31 120.72(16) . . ?
N3 C33 C35 111.84(17) . . ?
N3 C33 C34 111.43(19) . . ?
C35 C33 C34 110.9(2) . . ?
N3 C36 C38 113.0(2) . . ?
N3 C36 C37 111.46(19) . . ?
C38 C36 C37 112.5(2) . . ?
C2 C1 H1A 118.9 . . ?
C17 C1 H1A 118.9 . . ?
C1 C2 H2A 119.7 . . ?
C3 C2 H2A 119.7 . . ?
C21B N2 H2B 119.8 . . ?
C20 N2 H2B 119.8 . . ?
C5 C4 H4A 119.5 . . ?
C3 C4 H4A 119.5 . . ?
C4 C5 H5A 120.0 . . ?
C6 C5 H5A 120.0 . . ?
C7 C6 H6A 119.5 . . ?
C5 C6 H6A 119.5 . . ?
C6 C7 H7A 119.7 . . ?
C8 C7 H7A 119.7 . . ?
N1 C11 H11A 106.5 . . ?
C13 C11 H11A 106.5 . . ?
C12 C11 H11A 106.5 . . ?
C11 C12 H12A 109.5 . . ?
C11 C12 H12B 109.5 . . ?
H12A C12 H12B 109.5 . . ?
C11 C12 H12C 109.5 . . ?
H12A C12 H12C 109.5 . . ?
H12B C12 H12C 109.5 . . ?
C11 C13 H13A 109.5 . . ?
C11 C13 H13B 109.5 . . ?
H13A C13 H13B 109.5 . . ?
C11 C13 H13C 109.5 . . ?
H13A C13 H13C 109.5 . . ?
H13B C13 H13C 109.5 . . ?
N1 C14 H14A 107.3 . . ?
C15 C14 H14A 107.3 . . ?
C16 C14 H14A 107.3 . . ?
C14 C15 H15A 109.5 . . ?
C14 C15 H15B 109.5 . . ?
H15A C15 H15B 109.5 . . ?
C14 C15 H15C 109.5 . . ?
H15A C15 H15C 109.5 . . ?
H15B C15 H15C 109.5 . . ?
C14 C16 H16A 109.5 . . ?
C14 C16 H16B 109.5 . . ?
H16A C16 H16B 109.5 . . ?
C14 C16 H16C 109.5 . . ?
H16A C16 H16C 109.5 . . ?
H16B C16 H16C 109.5 . . ?
C17 C18 H18A 108.5 . . ?
C19A C18 H18A 108.5 . . ?
C20 C18 H18A 108.5 . . ?
C19B C19A H19A 19.1 . . ?
C18 C19A H19A 110.1 . . ?
C19B C19A H19B 112.7 . . ?
C18 C19A H19B 109.6 . . ?
H19A C19A H19B 108.8 . . ?
C19B C19A H19C 90.6 . . ?
C18 C19A H19C 110.1 . . ?
H19A C19A H19C 109.2 . . ?
H19B C19A H19C 108.9 . . ?
C19A C19B H19A 28.9 . . ?
C19A C19B H19D 109.5 . . ?
H19A C19B H19D 125.0 . . ?
C19A C19B H19E 109.5 . . ?
H19A C19B H19E 80.9 . . ?
C19A C19B H19F 109.5 . . ?
H19A C19B H19F 117.5 . . ?
N2 C20 H20A 108.9 . . ?
C22 C20 H20A 108.9 . . ?
C18 C20 H20A 108.9 . . ?
N2 C21B H21B 109.5 . . ?
N2 C21B H21C 109.5 . . ?
H21B C21B H21C 109.5 . . ?
N2 C21B H21D 109.5 . . ?
H21B C21B H21D 109.5 . . ?
H21C C21B H21D 109.5 . . ?
C24 C23 H23A 119.2 . . ?
C22 C23 H23A 119.2 . . ?
C23 C24 H24A 119.8 . . ?
C25 C24 H24A 119.8 . . ?
C27 C26 H26A 119.8 . . ?
C25 C26 H26A 119.8 . . ?
C26 C27 H27A 119.9 . . ?
C28 C27 H27A 119.9 . . ?
C29 C28 H28A 119.6 . . ?
C27 C28 H28A 119.6 . . ?
C28 C29 H29A 119.6 . . ?
C30 C29 H29A 119.6 . . ?
N3 C33 H33A 107.5 . . ?
C35 C33 H33A 107.5 . . ?
C34 C33 H33A 107.5 . . ?
C33 C34 H34A 109.5 . . ?
C33 C34 H34B 109.5 . . ?
H34A C34 H34B 109.5 . . ?
C33 C34 H34C 109.5 . . ?
H34A C34 H34C 109.5 . . ?
H34B C34 H34C 109.5 . . ?
C33 C35 H35A 109.5 . . ?
C33 C35 H35B 109.5 . . ?
H35A C35 H35B 109.5 . . ?
C33 C35 H35C 109.5 . . ?
H35A C35 H35C 109.5 . . ?
H35B C35 H35C 109.5 . . ?
N3 C36 H36A 106.4 . . ?
C38 C36 H36A 106.4 . . ?
C37 C36 H36A 106.4 . . ?
C36 C37 H37A 109.5 . . ?
C36 C37 H37B 109.5 . . ?
H37A C37 H37B 109.5 . . ?
C36 C37 H37C 109.5 . . ?
H37A C37 H37C 109.5 . . ?
H37B C37 H37C 109.5 . . ?
C36 C38 H38A 109.5 . . ?
C36 C38 H38B 109.5 . . ?
H38A C38 H38B 109.5 . . ?
C36 C38 H38C 109.5 . . ?
H38A C38 H38C 109.5 . . ?
H38B C38 H38C 109.5 . . ?

loop_
_geom_bond_atom_site_label_1
_geom_bond_atom_site_label_2
_geom_bond_distance
_geom_bond_site_symmetry_2
_geom_bond_publ_flag
O1 C10 1.234(2) . ?
O2 C32 1.238(2) . ?
N1 C10 1.351(2) . ?
N1 C14 1.478(3) . ?
N1 C11 1.485(3) . ?
N2 C21B 1.424(4) . ?
N2 C20 1.505(3) . ?
N3 C32 1.344(2) . ?
N3 C33 1.479(2) . ?
N3 C36 1.490(3) . ?
C1 C2 1.359(3) . ?
C1 C17 1.425(3) . ?
C2 C3 1.419(3) . ?
C3 C4 1.413(3) . ?
C3 C8 1.433(3) . ?
C4 C5 1.361(3) . ?
C5 C6 1.407(3) . ?
C6 C7 1.360(3) . ?
C7 C8 1.421(3) . ?
C8 C9 1.427(3) . ?
C9 C17 1.389(3) . ?
C9 C10 1.510(3) . ?
C11 C13 1.515(3) . ?
C11 C12 1.534(3) . ?
C14 C15 1.512(3) . ?
C14 C16 1.530(3) . ?
C17 C18 1.515(3) . ?
C18 C19A 1.527(3) . ?
C18 C20 1.544(3) . ?
C19A C19B 1.481(5) . ?
C20 C22 1.530(3) . ?
C22 C31 1.377(3) . ?
C22 C23 1.428(3) . ?
C23 C24 1.369(3) . ?
C24 C25 1.414(3) . ?
C25 C26 1.415(3) . ?
C25 C30 1.419(3) . ?
C26 C27 1.368(3) . ?
C27 C28 1.403(3) . ?
C28 C29 1.367(3) . ?
C29 C30 1.425(3) . ?
C30 C31 1.431(3) . ?
C31 C32 1.517(3) . ?
C33 C35 1.519(3) . ?
C33 C34 1.523(3) . ?
C36 C38 1.503(4) . ?
C36 C37 1.530(4) . ?
C1 H1A 0.9500 . ?
C2 H2A 0.9500 . ?
N2 H2B 0.8800 . ?
C4 H4A 0.9500 . ?
C5 H5A 0.9500 . ?
C6 H6A 0.9500 . ?
C7 H7A 0.9500 . ?
C11 H11A 1.0000 . ?
C12 H12A 0.9800 . ?
C12 H12B 0.9800 . ?
C12 H12C 0.9800 . ?
C13 H13A 0.9800 . ?
C13 H13B 0.9800 . ?
C13 H13C 0.9800 . ?
C14 H14A 1.0000 . ?
C15 H15A 0.9800 . ?
C15 H15B 0.9800 . ?
C15 H15C 0.9800 . ?
C16 H16A 0.9800 . ?
C16 H16B 0.9800 . ?
C16 H16C 0.9800 . ?
C18 H18A 1.0000 . ?
C19A H19A 0.9620 . ?
C19A H19B 0.9659 . ?
C19A H19C 0.9608 . ?
C19B H19A 0.6531 . ?
C19B H19D 0.9800 . ?
C19B H19E 0.9800 . ?
C19B H19F 0.9800 . ?
C20 H20A 1.0000 . ?
C21B H21B 0.9800 . ?
C21B H21C 0.9800 . ?
C21B H21D 0.9800 . ?
C23 H23A 0.9500 . ?
C24 H24A 0.9500 . ?
C26 H26A 0.9500 . ?
C27 H27A 0.9500 . ?
C28 H28A 0.9500 . ?
C29 H29A 0.9500 . ?
C33 H33A 1.0000 . ?
C34 H34A 0.9800 . ?
C34 H34B 0.9800 . ?
C34 H34C 0.9800 . ?
C35 H35A 0.9800 . ?
C35 H35B 0.9800 . ?
C35 H35C 0.9800 . ?
C36 H36A 1.0000 . ?
C37 H37A 0.9800 . ?
C37 H37B 0.9800 . ?
C37 H37C 0.9800 . ?
C38 H38A 0.9800 . ?
C38 H38B 0.9800 . ?
C38 H38C 0.9800 . ?

loop_
_geom_torsion_atom_site_label_1
_geom_torsion_atom_site_label_2
_geom_torsion_atom_site_label_3
_geom_torsion_atom_site_label_4
_geom_torsion
_geom_torsion_site_symmetry_1
_geom_torsion_site_symmetry_2
_geom_torsion_site_symmetry_3
_geom_torsion_site_symmetry_4
_geom_torsion_publ_flag
C17 C1 C2 C3 -2.7(3) . . . . ?
C1 C2 C3 C4 -174.2(2) . . . . ?
C1 C2 C3 C8 4.6(3) . . . . ?
C2 C3 C4 C5 177.2(2) . . . . ?
C8 C3 C4 C5 -1.6(3) . . . . ?
C3 C4 C5 C6 2.0(3) . . . . ?
C4 C5 C6 C7 0.0(3) . . . . ?
C5 C6 C7 C8 -2.3(3) . . . . ?
C6 C7 C8 C9 -174.76(19) . . . . ?
C6 C7 C8 C3 2.6(3) . . . . ?
C4 C3 C8 C7 -0.7(3) . . . . ?
C2 C3 C8 C7 -179.53(18) . . . . ?
C4 C3 C8 C9 176.78(18) . . . . ?
C2 C3 C8 C9 -2.1(3) . . . . ?
C7 C8 C9 C17 174.83(18) . . . . ?
C3 C8 C9 C17 -2.5(3) . . . . ?
C7 C8 C9 C10 -13.4(3) . . . . ?
C3 C8 C9 C10 169.24(17) . . . . ?
C14 N1 C10 O1 176.52(19) . . . . ?
C11 N1 C10 O1 -3.7(3) . . . . ?
C14 N1 C10 C9 -1.5(3) . . . . ?
C11 N1 C10 C9 178.31(17) . . . . ?
C17 C9 C10 O1 85.0(2) . . . . ?
C8 C9 C10 O1 -86.7(2) . . . . ?
C17 C9 C10 N1 -96.9(2) . . . . ?
C8 C9 C10 N1 91.4(2) . . . . ?
C10 N1 C11 C13 -59.9(2) . . . . ?
C14 N1 C11 C13 119.9(2) . . . . ?
C10 N1 C11 C12 67.9(2) . . . . ?
C14 N1 C11 C12 -112.3(2) . . . . ?
C10 N1 C14 C15 -114.7(2) . . . . ?
C11 N1 C14 C15 65.5(2) . . . . ?
C10 N1 C14 C16 120.4(2) . . . . ?
C11 N1 C14 C16 -59.4(3) . . . . ?
C8 C9 C17 C1 4.5(3) . . . . ?
C10 C9 C17 C1 -166.88(18) . . . . ?
C8 C9 C17 C18 -172.74(19) . . . . ?
C10 C9 C17 C18 15.9(3) . . . . ?
C2 C1 C17 C9 -2.0(3) . . . . ?
C2 C1 C17 C18 175.4(2) . . . . ?
C9 C17 C18 C19A 122.7(2) . . . . ?
C1 C17 C18 C19A -54.6(2) . . . . ?
C9 C17 C18 C20 -115.2(2) . . . . ?
C1 C17 C18 C20 67.5(2) . . . . ?
C17 C18 C19A C19B -72.0(3) . . . . ?
C20 C18 C19A C19B 164.1(3) . . . . ?
C21B N2 C20 C22 71.9(3) . . . . ?
C21B N2 C20 C18 -165.5(3) . . . . ?
C17 C18 C20 N2 60.1(2) . . . . ?
C19A C18 C20 N2 -178.5(2) . . . . ?
C17 C18 C20 C22 -179.4(2) . . . . ?
C19A C18 C20 C22 -58.0(2) . . . . ?
N2 C20 C22 C31 -126.4(2) . . . . ?
C18 C20 C22 C31 112.3(2) . . . . ?
N2 C20 C22 C23 52.5(2) . . . . ?
C18 C20 C22 C23 -68.8(2) . . . . ?
C31 C22 C23 C24 0.3(3) . . . . ?
C20 C22 C23 C24 -178.6(2) . . . . ?
C22 C23 C24 C25 1.6(3) . . . . ?
C23 C24 C25 C26 178.5(2) . . . . ?
C23 C24 C25 C30 -1.9(3) . . . . ?
C24 C25 C26 C27 179.9(2) . . . . ?
C30 C25 C26 C27 0.3(3) . . . . ?
C25 C26 C27 C28 1.1(3) . . . . ?
C26 C27 C28 C29 -2.0(3) . . . . ?
C27 C28 C29 C30 1.4(3) . . . . ?
C24 C25 C30 C29 179.63(18) . . . . ?
C26 C25 C30 C29 -0.8(3) . . . . ?
C24 C25 C30 C31 0.4(3) . . . . ?
C26 C25 C30 C31 179.99(18) . . . . ?
C28 C29 C30 C25 0.0(3) . . . . ?
C28 C29 C30 C31 179.11(18) . . . . ?
C23 C22 C31 C30 -1.9(3) . . . . ?
C20 C22 C31 C30 177.03(18) . . . . ?
C23 C22 C31 C32 168.04(19) . . . . ?
C20 C22 C31 C32 -13.1(3) . . . . ?
C25 C30 C31 C22 1.5(3) . . . . ?
C29 C30 C31 C22 -177.66(19) . . . . ?
C25 C30 C31 C32 -168.92(16) . . . . ?
C29 C30 C31 C32 11.9(3) . . . . ?
C33 N3 C32 O2 -178.90(19) . . . . ?
C36 N3 C32 O2 -0.9(3) . . . . ?
C33 N3 C32 C31 -1.7(3) . . . . ?
C36 N3 C32 C31 176.33(18) . . . . ?
C22 C31 C32 O2 -87.8(3) . . . . ?
C30 C31 C32 O2 82.6(2) . . . . ?
C22 C31 C32 N3 94.9(2) . . . . ?
C30 C31 C32 N3 -94.8(2) . . . . ?
C32 N3 C33 C35 110.2(2) . . . . ?
C36 N3 C33 C35 -67.9(2) . . . . ?
C32 N3 C33 C34 -125.0(2) . . . . ?
C36 N3 C33 C34 56.9(3) . . . . ?
C32 N3 C36 C38 -66.2(3) . . . . ?
C33 N3 C36 C38 111.9(2) . . . . ?
C32 N3 C36 C37 61.6(3) . . . . ?
C33 N3 C36 C37 -120.3(2) . . . . ?
